data_4346826
loop_
_publ_author_name
'Yan, Zhi-Hao'
'Li, Xiao-Yu'
'Liu, Li-Wei'
'Yu, Si-Qi'
'Wang, Xing-Po'
'Sun, Di'

_publ_section_title
;
 Single-Crystal to Single-Crystal Phase Transition and Segmented
 Thermochromic Luminescence in a Dynamic 3D Interpenetrated Ag(I)
 Coordination Network.
;
_journal_issue 3
_journal_name_full 'Inorganic chemistry'
_journal_page_first 1096
_journal_page_last 1101
_journal_paper_doi 10.1021/acs.inorgchem.5b02200
_journal_volume 55
_journal_year 2016
_chemical_formula_moiety 'C12 H8 Ag2 N2 O4, H2 O'
_chemical_formula_sum 'C12 H10 Ag2 N2 O5'
_chemical_formula_weight 477.96
_space_group_crystal_system orthorhombic
_space_group_IT_number 73
_space_group_name_Hall '-I 2b 2c'
_space_group_name_H-M_alt 'I b c a'
_atom_sites_solution_hydrogens geom
_atom_sites_solution_primary direct
_atom_sites_solution_secondary difmap
_audit_creation_method SHELXL-97
_cell_angle_alpha 90.00
_cell_angle_beta 90.00
_cell_angle_gamma 90.00
_cell_formula_units_Z 16
_cell_length_a 7.2127(6)
_cell_length_b 23.7652(18)
_cell_length_c 30.732(2)
_cell_measurement_temperature 213(2)
_cell_volume 5267.8(7)
_computing_structure_refinement 'SHELXL-97 (Sheldrick, 1997)'
_computing_structure_solution 'SHELXS-97 (Sheldrick, 1990)'
_diffrn_ambient_temperature 213(2)
_diffrn_measured_fraction_theta_full 1.000
_diffrn_measured_fraction_theta_max 1.000
_diffrn_measurement_device_type 'Bruker Apex II'
_diffrn_radiation_monochromator graphite
_diffrn_radiation_source 'fine-focus sealed tube'
_diffrn_radiation_type MoK\a
_diffrn_radiation_wavelength 0.71073
_diffrn_reflns_av_R_equivalents 0.0261
_diffrn_reflns_av_sigmaI/netI 0.0195
_diffrn_reflns_limit_h_max 8
_diffrn_reflns_limit_h_min -8
_diffrn_reflns_limit_k_max 27
_diffrn_reflns_limit_k_min -28
_diffrn_reflns_limit_l_max 27
_diffrn_reflns_limit_l_min -36
_diffrn_reflns_number 12119
_diffrn_reflns_theta_full 25.00
_diffrn_reflns_theta_max 25.00
_diffrn_reflns_theta_min 1.33
_exptl_absorpt_coefficient_mu 2.997
_exptl_absorpt_correction_T_max 0.5212
_exptl_absorpt_correction_T_min 0.4667
_exptl_absorpt_correction_type multi-scan
_exptl_absorpt_process_details sadabs
_exptl_crystal_colour colorless
_exptl_crystal_density_diffrn 2.411
_exptl_crystal_density_method 'not measured'
_exptl_crystal_description rod
_exptl_crystal_F_000 3680
_exptl_crystal_size_max 0.30
_exptl_crystal_size_mid 0.25
_exptl_crystal_size_min 0.25
_refine_diff_density_max 0.881
_refine_diff_density_min -0.773
_refine_diff_density_rms 0.136
_refine_ls_extinction_coef 0.00079(4)
_refine_ls_extinction_expression Fc^*^=kFc[1+0.001xFc^2^\l^3^/sin(2\q)]^-1/4^
_refine_ls_extinction_method SHELXL
_refine_ls_goodness_of_fit_ref 0.997
_refine_ls_hydrogen_treatment constr
_refine_ls_matrix_type full
_refine_ls_number_parameters 191
_refine_ls_number_reflns 2339
_refine_ls_number_restraints 0
_refine_ls_restrained_S_all 0.997
_refine_ls_R_factor_all 0.0304
_refine_ls_R_factor_gt 0.0263
_refine_ls_shift/su_max 0.001
_refine_ls_shift/su_mean 0.000
_refine_ls_structure_factor_coef Fsqd
_refine_ls_weighting_details 'calc w=1/[\s^2^(Fo^2^)+(0.0413P)^2^+19.0950P] where P=(Fo^2^+2Fc^2^)/3'
_refine_ls_weighting_scheme calc
_refine_ls_wR_factor_gt 0.0692
_refine_ls_wR_factor_ref 0.0728
_reflns_number_gt 2084
_reflns_number_total 2339
_reflns_threshold_expression >2sigma(I)
_cod_data_source_file ic5b02200_si_002.cif
_cod_data_source_block p-213K
_cod_database_code 4346826

loop_
_symmetry_equiv_pos_as_xyz
'x, y, z'
'-x+1/2, -y, z+1/2'
'-x, y+1/2, -z+1/2'
'x+1/2, -y+1/2, -z'
'x+1/2, y+1/2, z+1/2'
'-x+1, -y+1/2, z+1'
'-x+1/2, y+1, -z+1'
'x+1, -y+1, -z+1/2'
'-x, -y, -z'
'x-1/2, y, -z-1/2'
'x, -y-1/2, z-1/2'
'-x-1/2, y-1/2, z'
'-x+1/2, -y+1/2, -z+1/2'
'x, y+1/2, -z'
'x+1/2, -y, z'
'-x, y, z+1/2'

loop_
_atom_site_label
_atom_site_type_symbol
_atom_site_fract_x
_atom_site_fract_y
_atom_site_fract_z
_atom_site_U_iso_or_equiv
_atom_site_adp_type
_atom_site_occupancy
_atom_site_symmetry_multiplicity
_atom_site_calc_flag
_atom_site_refinement_flags
Ag1 Ag 0.19524(4) 0.770010(12) 0.290689(9) 0.03642(13) Uani 1 1 d .
Ag2 Ag 0.52785(8) 0.442568(14) 0.484160(11) 0.07190(19) Uani 1 1 d .
O1 O 0.3436(4) 0.69592(11) 0.31402(8) 0.0417(7) Uani 1 1 d .
O2 O 0.4527(4) 0.66747(12) 0.24954(9) 0.0424(6) Uani 1 1 d .
O3 O 0.4794(4) 0.58787(12) 0.44635(9) 0.0445(7) Uani 1 1 d .
O4 O 0.6583(4) 0.51167(13) 0.44176(10) 0.0520(8) Uani 1 1 d .
N1 N 0.1086(4) 0.81264(12) 0.35754(9) 0.0325(7) Uani 1 1 d .
N2 N 0.0191(4) 0.87421(13) 0.43152(10) 0.0374(7) Uani 1 1 d .
C1 C 0.0009(5) 0.85818(15) 0.35563(12) 0.0344(8) Uani 1 1 d .
H1 H -0.0461 0.8699 0.3286 0.041 Uiso 1 1 calc R
C2 C -0.0429(5) 0.88841(16) 0.39255(13) 0.0376(9) Uani 1 1 d .
H2 H -0.1194 0.9202 0.3899 0.045 Uiso 1 1 calc R
C3 C 0.1246(6) 0.82818(16) 0.43338(12) 0.0402(9) Uani 1 1 d .
H3 H 0.1695 0.8161 0.4605 0.048 Uiso 1 1 calc R
C4 C 0.1696(5) 0.79793(16) 0.39675(12) 0.0374(9) Uani 1 1 d .
H4 H 0.2455 0.7660 0.3995 0.045 Uiso 1 1 calc R
C5 C 0.4334(5) 0.66338(15) 0.28997(11) 0.0303(8) Uani 1 1 d .
C6 C 0.5288(4) 0.61452(14) 0.31183(12) 0.0295(7) Uani 1 1 d .
C7 C 0.6368(5) 0.57723(17) 0.28805(12) 0.0363(8) Uani 1 1 d .
H7 H 0.6474 0.5814 0.2577 0.044 Uiso 1 1 calc R
C8 C 0.7289(5) 0.53392(17) 0.30888(14) 0.0412(9) Uani 1 1 d .
H8 H 0.8032 0.5090 0.2927 0.049 Uiso 1 1 calc R
C9 C 0.7123(5) 0.52716(15) 0.35301(13) 0.0371(8) Uani 1 1 d .
H9 H 0.7765 0.4978 0.3669 0.045 Uiso 1 1 calc R
C10 C 0.6014(5) 0.56326(14) 0.37751(12) 0.0309(8) Uani 1 1 d .
C11 C 0.5113(4) 0.60719(14) 0.35654(11) 0.0284(7) Uani 1 1 d .
H11 H 0.4377 0.6322 0.3727 0.034 Uiso 1 1 calc R
C12 C 0.5783(5) 0.55376(15) 0.42535(12) 0.0352(8) Uani 1 1 d .
O1W O 0.3777(5) 0.70386(13) 0.46558(11) 0.0618(9) Uani 1 1 d .
H1WA H 0.4154 0.6768 0.4598 0.074 Uiso 1 1 d R
H1WB H 0.3302 0.7006 0.4908 0.074 Uiso 0.50 1 d PR
H1WC H 0.4404 0.7304 0.4659 0.074 Uiso 0.50 1 d PR

loop_
_atom_site_aniso_label
_atom_site_aniso_U_11
_atom_site_aniso_U_22
_atom_site_aniso_U_33
_atom_site_aniso_U_23
_atom_site_aniso_U_13
_atom_site_aniso_U_12
Ag1 0.0454(2) 0.03503(19) 0.02888(19) 0.00353(11) 0.00182(11) 0.00587(12)
Ag2 0.1492(5) 0.0363(2) 0.0303(2) 0.00022(13) 0.0068(2) -0.0021(2)
O1 0.0580(17) 0.0371(15) 0.0301(14) 0.0075(11) 0.0003(12) 0.0118(13)
O2 0.0529(16) 0.0489(16) 0.0255(13) 0.0094(12) 0.0028(12) 0.0089(13)
O3 0.0670(19) 0.0377(15) 0.0290(13) 0.0086(12) -0.0051(13) -0.0042(14)
O4 0.0582(17) 0.0491(18) 0.0486(17) 0.0237(14) -0.0110(14) 0.0050(14)
N1 0.0397(17) 0.0293(15) 0.0286(16) 0.0004(12) 0.0026(13) -0.0020(13)
N2 0.0454(18) 0.0329(17) 0.0340(17) -0.0050(13) 0.0032(14) -0.0064(14)
C1 0.0368(19) 0.0317(19) 0.035(2) -0.0011(15) -0.0058(16) 0.0000(15)
C2 0.037(2) 0.035(2) 0.041(2) -0.0059(16) -0.0030(16) 0.0004(16)
C3 0.056(2) 0.038(2) 0.0268(19) 0.0035(16) -0.0026(18) -0.0042(19)
C4 0.044(2) 0.032(2) 0.036(2) 0.0044(16) -0.0021(16) 0.0030(16)
C5 0.0291(17) 0.0316(19) 0.0302(19) 0.0057(14) -0.0025(15) -0.0045(15)
C6 0.0269(17) 0.0310(18) 0.0307(18) 0.0041(14) -0.0054(14) -0.0062(14)
C7 0.0362(19) 0.041(2) 0.0322(19) 0.0004(15) 0.0010(15) -0.0023(17)
C8 0.038(2) 0.039(2) 0.047(2) -0.0045(18) 0.0025(17) 0.0029(17)
C9 0.0340(19) 0.0281(19) 0.049(2) 0.0054(16) -0.0063(16) 0.0005(15)
C10 0.0286(17) 0.0278(17) 0.0364(19) 0.0053(14) -0.0073(15) -0.0064(14)
C11 0.0273(17) 0.0287(17) 0.0292(18) 0.0036(14) -0.0024(14) -0.0057(14)
C12 0.041(2) 0.031(2) 0.033(2) 0.0068(15) -0.0096(16) -0.0094(16)
O1W 0.079(2) 0.0371(17) 0.070(2) 0.0043(15) 0.0055(19) 0.0007(16)

loop_
_atom_type_symbol
_atom_type_description
_atom_type_scat_dispersion_real
_atom_type_scat_dispersion_imag
_atom_type_scat_source
C C 0.0033 0.0016 'International Tables Vol C Tables 4.2.6.8 and 6.1.1.4'
H H 0.0000 0.0000 'International Tables Vol C Tables 4.2.6.8 and 6.1.1.4'
Ag Ag -0.8971 1.1015 'International Tables Vol C Tables 4.2.6.8 and 6.1.1.4'
N N 0.0061 0.0033 'International Tables Vol C Tables 4.2.6.8 and 6.1.1.4'
O O 0.0106 0.0060 'International Tables Vol C Tables 4.2.6.8 and 6.1.1.4'

loop_
_geom_angle_atom_site_label_1
_geom_angle_atom_site_label_2
_geom_angle_atom_site_label_3
_geom_angle
_geom_angle_site_symmetry_1
_geom_angle_site_symmetry_3
O1 Ag1 O2 164.63(10) . 13_565
O1 Ag1 N1 100.90(10) . .
O2 Ag1 N1 94.03(10) 13_565 .
O1 Ag1 Ag1 83.14(7) . 13_565
O2 Ag1 Ag1 82.20(7) 13_565 13_565
N1 Ag1 Ag1 174.65(7) . 13_565
O1 Ag1 Ag1 101.92(8) . 6_464
O2 Ag1 Ag1 75.96(7) 13_565 6_464
N1 Ag1 Ag1 83.52(7) . 6_464
Ag1 Ag1 Ag1 99.161(14) 13_565 6_464
O3 Ag2 O4 140.87(11) 9_666 .
O3 Ag2 N2 115.64(11) 9_666 12_655
O4 Ag2 N2 99.50(12) . 12_655
O3 Ag2 Ag2 88.91(8) 9_666 9_666
O4 Ag2 Ag2 65.05(8) . 9_666
N2 Ag2 Ag2 150.02(8) 12_655 9_666
O3 Ag2 Ag2 75.35(8) 9_666 7_645
O4 Ag2 Ag2 76.88(7) . 7_645
N2 Ag2 Ag2 110.04(8) 12_655 7_645
Ag2 Ag2 Ag2 91.99(2) 9_666 7_645
C5 O1 Ag1 124.0(2) . .
C5 O2 Ag1 123.6(2) . 13_565
C12 O3 Ag2 107.0(2) . 9_666
C12 O4 Ag2 127.4(3) . .
C4 N1 C1 116.5(3) . .
C4 N1 Ag1 125.8(2) . .
C1 N1 Ag1 117.5(2) . .
C2 N2 C3 116.2(3) . .
C2 N2 Ag2 113.8(2) . 12_665
C3 N2 Ag2 128.9(3) . 12_665
N1 C1 C2 121.3(4) . .
N1 C1 H1 119.3 . .
C2 C1 H1 119.3 . .
N2 C2 C1 122.3(4) . .
N2 C2 H2 118.8 . .
C1 C2 H2 118.8 . .
N2 C3 C4 121.9(4) . .
N2 C3 H3 119.0 . .
C4 C3 H3 119.0 . .
N1 C4 C3 121.8(4) . .
N1 C4 H4 119.1 . .
C3 C4 H4 119.1 . .
O1 C5 O2 126.5(3) . .
O1 C5 C6 116.7(3) . .
O2 C5 C6 116.8(3) . .
C7 C6 C11 119.4(3) . .
C7 C6 C5 120.9(3) . .
C11 C6 C5 119.7(3) . .
C8 C7 C6 120.1(4) . .
C8 C7 H7 120.0 . .
C6 C7 H7 120.0 . .
C9 C8 C7 120.2(4) . .
C9 C8 H8 119.9 . .
C7 C8 H8 119.9 . .
C8 C9 C10 120.8(3) . .
C8 C9 H9 119.6 . .
C10 C9 H9 119.6 . .
C11 C10 C9 118.7(3) . .
C11 C10 C12 121.2(3) . .
C9 C10 C12 120.1(3) . .
C10 C11 C6 120.7(3) . .
C10 C11 H11 119.7 . .
C6 C11 H11 119.7 . .
O3 C12 O4 124.5(4) . .
O3 C12 C10 118.0(3) . .
O4 C12 C10 117.5(4) . .
H1WA O1W H1WB 107.2 . .
H1WA O1W H1WC 120.5 . .
H1WB O1W H1WC 107.2 . .

loop_
_geom_bond_atom_site_label_1
_geom_bond_atom_site_label_2
_geom_bond_distance
_geom_bond_site_symmetry_2
Ag1 O1 2.182(3) .
Ag1 O2 2.208(3) 13_565
Ag1 N1 2.374(3) .
Ag1 Ag1 2.7899(6) 13_565
Ag1 Ag1 2.9726(6) 6_464
Ag2 O3 2.255(3) 9_666
Ag2 O4 2.298(3) .
Ag2 N2 2.317(3) 12_655
Ag2 Ag2 2.9259(7) 9_666
Ag2 Ag2 3.3492(11) 7_645
O1 C5 1.251(4) .
O2 C5 1.254(4) .
O2 Ag1 2.208(3) 13_565
O3 C12 1.258(5) .
O3 Ag2 2.255(3) 9_666
O4 C12 1.260(4) .
N1 C4 1.330(5) .
N1 C1 1.334(5) .
N2 C2 1.322(5) .
N2 C3 1.334(5) .
N2 Ag2 2.317(3) 12_665
C1 C2 1.379(5) .
C1 H1 0.9400 .
C2 H2 0.9400 .
C3 C4 1.374(5) .
C3 H3 0.9400 .
C4 H4 0.9400 .
C5 C6 1.507(5) .
C6 C7 1.388(5) .
C6 C11 1.391(5) .
C7 C8 1.382(6) .
C7 H7 0.9400 .
C8 C9 1.371(6) .
C8 H8 0.9400 .
C9 C10 1.394(5) .
C9 H9 0.9400 .
C10 C11 1.388(5) .
C10 C12 1.497(5) .
C11 H11 0.9400 .
O1W H1WA 0.7203 .
O1W H1WB 0.8517 .
O1W H1WC 0.7765 .
